data_4022087
loop_
_publ_author_name
'Ireneusz Nowak'
'Morris J. Robins'

_publ_section_title
;
 Addition of Difluorocarbene to 4',5'-Unsaturated Nucleosides:
 Synthesis and Deoxygenation Reactions of
 Difluorospirocyclopropane Nucleosides
;
_journal_name_full 'Journal of Organic Chemistry'
_journal_page_first 8876
_journal_page_last 8883
_journal_paper_doi 10.1021/jo061606u
_journal_volume 71
_journal_year 2006
_chemical_absolute_configuration unk
_chemical_formula_sum 'C16 H16 F2 N6 O3'
_chemical_formula_weight 378.35
_chemical_name_systematic
; 
 ? 
;
_space_group_IT_number 19
_symmetry_cell_setting orthorhombic
_symmetry_space_group_name_Hall 'P 2ac 2ab'
_symmetry_space_group_name_H-M 'P 21 21 21'
_atom_sites_solution_hydrogens geom
_atom_sites_solution_primary direct
_atom_sites_solution_secondary difmap
_audit_creation_method SHELXL-97
_cell_angle_alpha 90.00
_cell_angle_beta 90.00
_cell_angle_gamma 90.00
_cell_formula_units_Z 4
_cell_length_a 7.2562(11)
_cell_length_b 11.261(2)
_cell_length_c 20.674(3)
_cell_measurement_reflns_used 64
_cell_measurement_temperature 296(2)
_cell_measurement_theta_max 11.31
_cell_measurement_theta_min 5.00
_cell_volume 1689.3(5)
_computing_cell_refinement 'Bruker XSCANS'
_computing_data_collection 'Bruker XSCANS'
_computing_data_reduction 'Bruker SHELXTL'
_computing_molecular_graphics 'Bruker SHELXTL'
_computing_publication_material 'Bruker SHELXTL'
_computing_structure_refinement 'SHELXL-97 (Sheldrick, 1997)'
_computing_structure_solution 'SHELXS-97 (Sheldrick, 1990)'
_diffrn_ambient_temperature 296(2)
_diffrn_measured_fraction_theta_full 0.999
_diffrn_measured_fraction_theta_max 0.999
_diffrn_measurement_device_type 'Bruker P4'
_diffrn_measurement_method 'Theta/2-theta scans'
_diffrn_radiation_monochromator graphite
_diffrn_radiation_source 'fine-focus sealed tube'
_diffrn_radiation_type MoK\a
_diffrn_radiation_wavelength 0.71073
_diffrn_reflns_av_R_equivalents 0.0292
_diffrn_reflns_av_sigmaI/netI 0.0556
_diffrn_reflns_limit_h_max 1
_diffrn_reflns_limit_h_min -8
_diffrn_reflns_limit_k_max 1
_diffrn_reflns_limit_k_min -13
_diffrn_reflns_limit_l_max 1
_diffrn_reflns_limit_l_min -24
_diffrn_reflns_number 2333
_diffrn_reflns_theta_full 24.99
_diffrn_reflns_theta_max 24.99
_diffrn_reflns_theta_min 2.67
_diffrn_standards_interval_count 97
_diffrn_standards_number 3
_exptl_absorpt_coefficient_mu 0.121
_exptl_absorpt_correction_T_max 0.9928
_exptl_absorpt_correction_T_min 0.9199
_exptl_absorpt_correction_type none
_exptl_crystal_colour COLORLESS
_exptl_crystal_density_diffrn 1.488
_exptl_crystal_density_method 'not measured'
_exptl_crystal_description PLATE
_exptl_crystal_F_000 784
_exptl_crystal_size_max 0.70
_exptl_crystal_size_mid 0.60
_exptl_crystal_size_min 0.06
_refine_diff_density_max 0.173
_refine_diff_density_min -0.226
_refine_diff_density_rms 0.046
_refine_ls_abs_structure_details 'Flack H D (1983), Acta Cryst. A39, 876-881'
_refine_ls_abs_structure_Flack 0(10)
_refine_ls_extinction_method none
_refine_ls_goodness_of_fit_ref 1.135
_refine_ls_hydrogen_treatment mixed
_refine_ls_matrix_type full
_refine_ls_number_parameters 252
_refine_ls_number_reflns 1732
_refine_ls_number_restraints 0
_refine_ls_restrained_S_all 1.135
_refine_ls_R_factor_all 0.0726
_refine_ls_R_factor_gt 0.0480
_refine_ls_shift/su_max 0.000
_refine_ls_shift/su_mean 0.000
_refine_ls_structure_factor_coef Fsqd
_refine_ls_weighting_details 'calc w=1/[\s^2^(Fo^2^)+(0.0455P)^2^+0.0000P] where P=(Fo^2^+2Fc^2^)/3'
_refine_ls_weighting_scheme calc
_refine_ls_wR_factor_gt 0.1008
_refine_ls_wR_factor_ref 0.1118
_reflns_number_gt 1266
_reflns_number_total 1732
_reflns_threshold_expression >2sigma(I)
_cod_data_source_file jo061606usi20060803_014019.cif
_cod_depositor_comments
;
The following automatic conversions were performed:
'_symmetry_cell_setting' value 'Orthorhombic' changed to 'orthorhombic'
according to '/home/saulius/struct/CIF-dictionaries/cif_core.dic'
dictionary named 'cif_core.dic' version 2.4.1 from 2010-06-29.

Automatic conversion script
Id: cif_fix_enum 1527 2010-12-29 10:47:43Z saulius 
;
_cod_database_code 4022087

loop_
_symmetry_equiv_pos_as_xyz
'x, y, z'
'-x+1/2, -y, z+1/2'
'-x, y+1/2, -z+1/2'
'x+1/2, -y+1/2, -z'

loop_
_atom_site_label
_atom_site_type_symbol
_atom_site_fract_x
_atom_site_fract_y
_atom_site_fract_z
_atom_site_U_iso_or_equiv
_atom_site_adp_type
_atom_site_occupancy
_atom_site_symmetry_multiplicity
_atom_site_calc_flag
_atom_site_refinement_flags
C2 C 0.1883(7) 0.4752(4) 0.39317(19) 0.0461(12) Uani 1 1 d .
H2 H 0.2144 0.3995 0.4088 0.055 Uiso 1 1 calc R
C4 C 0.1357(6) 0.5946(3) 0.31248(17) 0.0299(9) Uani 1 1 d .
C5 C 0.1184(6) 0.6901(3) 0.35233(17) 0.0334(10) Uani 1 1 d .
C6 C 0.1364(7) 0.6715(4) 0.41939(17) 0.0395(11) Uani 1 1 d .
C8 C 0.0831(7) 0.7562(4) 0.25734(18) 0.0365(11) Uani 1 1 d .
H8 H 0.0644 0.8071 0.2225 0.044 Uiso 1 1 calc R
C1' C 0.1408(6) 0.5726(3) 0.19150(16) 0.0307(9) Uani 1 1 d .
H1' H 0.1424 0.4874 0.2012 0.037 Uiso 1 1 calc R
C2' C 0.0001(6) 0.5958(3) 0.13812(17) 0.0305(9) Uani 1 1 d .
H2' H -0.0380 0.6791 0.1413 0.037 Uiso 1 1 calc R
C3' C 0.1163(6) 0.5823(3) 0.07639(17) 0.0326(10) Uani 1 1 d .
H3' H 0.0670 0.6302 0.0408 0.039 Uiso 1 1 calc R
C4' C 0.2953(6) 0.6292(4) 0.09994(17) 0.0352(10) Uani 1 1 d .
C5' C 0.3797(9) 0.7397(5) 0.0763(3) 0.0656(16) Uani 1 1 d .
C6' C 0.4723(7) 0.6295(5) 0.0615(2) 0.0581(14) Uani 1 1 d .
H6A' H 0.5859 0.6120 0.0844 0.070 Uiso 1 1 calc R
H6B' H 0.4677 0.6011 0.0172 0.070 Uiso 1 1 calc R
C2" C 0.6473(9) 0.6227(6) 0.3792(3) 0.0750(17) Uani 1 1 d .
H2" H 0.6727 0.5662 0.4107 0.090 Uiso 1 1 calc R
C3" C 0.6597(9) 0.5895(7) 0.3160(4) 0.091(2) Uani 1 1 d .
H3" H 0.6930 0.5123 0.3050 0.109 Uiso 1 1 calc R
C4" C 0.6233(9) 0.6696(9) 0.2700(3) 0.096(3) Uani 1 1 d .
H4" H 0.6302 0.6485 0.2266 0.115 Uiso 1 1 calc R
C5" C 0.5767(9) 0.7802(7) 0.2869(3) 0.081(2) Uani 1 1 d .
H5" H 0.5529 0.8374 0.2556 0.098 Uiso 1 1 calc R
C6" C 0.5647(8) 0.8081(5) 0.3520(3) 0.0650(15) Uani 1 1 d .
H6" H 0.5296 0.8844 0.3640 0.078 Uiso 1 1 calc R
F1 F 0.4516(6) 0.8165(3) 0.1190(2) 0.1066(14) Uani 1 1 d .
F2 F 0.2961(6) 0.8024(3) 0.02958(19) 0.1141(15) Uani 1 1 d .
N1 N 0.1772(6) 0.5601(3) 0.43845(15) 0.0437(10) Uani 1 1 d .
N3 N 0.1679(6) 0.4824(3) 0.32996(14) 0.0394(9) Uani 1 1 d .
N7 N 0.0854(5) 0.7923(3) 0.31772(15) 0.0371(9) Uani 1 1 d .
N9 N 0.1105(5) 0.6370(3) 0.25055(13) 0.0317(8) Uani 1 1 d .
N1" N 0.6020(7) 0.7291(4) 0.39774(18) 0.0626(13) Uani 1 1 d .
N6' N 0.1146(7) 0.7568(3) 0.46245(16) 0.0572(13) Uani 1 1 d .
H6D' H 0.1265 0.7415 0.5030 0.069 Uiso 1 1 calc R
H6C' H 0.0886 0.8277 0.4500 0.069 Uiso 1 1 calc R
O2' O -0.1577(4) 0.5257(3) 0.14291(14) 0.0389(7) Uani 1 1 d .
H2A' H -0.130(8) 0.459(5) 0.152(2) 0.063(18) Uiso 1 1 d .
O3' O 0.1246(5) 0.4617(3) 0.06004(15) 0.0439(9) Uani 1 1 d .
H3A' H 0.176(8) 0.463(5) 0.027(2) 0.072(19) Uiso 1 1 d .
O4' O 0.3141(4) 0.6055(3) 0.16588(11) 0.0449(8) Uani 1 1 d .

loop_
_atom_site_aniso_label
_atom_site_aniso_U_11
_atom_site_aniso_U_22
_atom_site_aniso_U_33
_atom_site_aniso_U_23
_atom_site_aniso_U_13
_atom_site_aniso_U_12
C2 0.061(3) 0.044(2) 0.033(2) 0.004(2) -0.005(2) 0.011(3)
C4 0.035(2) 0.033(2) 0.0224(17) 0.0051(16) 0.0002(19) 0.002(2)
C5 0.036(3) 0.040(2) 0.0246(18) -0.0027(19) -0.0025(19) 0.007(2)
C6 0.044(3) 0.048(3) 0.027(2) 0.0007(19) -0.002(2) 0.010(3)
C8 0.053(3) 0.032(2) 0.0241(19) 0.0009(18) -0.001(2) 0.006(2)
C1' 0.036(2) 0.032(2) 0.0242(17) -0.0010(17) 0.0033(18) 0.004(2)
C2' 0.036(2) 0.034(2) 0.0222(18) 0.0006(18) 0.0020(18) -0.001(2)
C3' 0.039(3) 0.036(2) 0.0226(18) 0.0018(17) -0.0022(19) -0.003(2)
C4' 0.039(2) 0.045(2) 0.0215(18) 0.0028(19) -0.001(2) -0.001(2)
C5' 0.060(4) 0.070(4) 0.066(3) 0.019(3) -0.021(3) -0.020(4)
C6' 0.039(3) 0.096(4) 0.039(2) 0.005(3) 0.007(2) -0.010(3)
C2" 0.068(4) 0.078(4) 0.079(4) 0.003(3) -0.011(4) -0.014(4)
C3" 0.061(4) 0.103(5) 0.108(5) -0.055(5) -0.004(4) 0.005(5)
C4" 0.046(4) 0.190(9) 0.051(3) -0.048(5) 0.007(3) -0.010(6)
C5" 0.062(4) 0.133(6) 0.048(3) 0.024(4) -0.013(3) -0.030(5)
C6" 0.069(4) 0.061(3) 0.066(3) -0.003(3) -0.001(3) -0.012(3)
F1 0.097(3) 0.066(2) 0.157(4) -0.001(2) -0.034(3) -0.041(2)
F2 0.087(3) 0.119(3) 0.136(3) 0.094(3) -0.024(3) -0.032(3)
N1 0.060(3) 0.043(2) 0.0272(16) 0.0059(16) -0.0008(19) 0.014(2)
N3 0.056(3) 0.0353(18) 0.0273(16) 0.0048(15) -0.0045(17) 0.007(2)
N7 0.049(2) 0.0310(18) 0.0314(17) -0.0029(16) -0.0064(18) 0.0055(18)
N9 0.042(2) 0.0337(17) 0.0192(15) -0.0005(14) -0.0011(17) 0.0073(19)
N1" 0.080(4) 0.069(3) 0.039(2) -0.007(2) 0.004(3) -0.014(3)
N6' 0.096(4) 0.050(2) 0.0254(16) -0.0054(17) -0.007(2) 0.025(3)
O2' 0.0356(18) 0.0409(17) 0.0402(15) 0.0008(15) -0.0016(15) -0.0030(17)
O3' 0.056(2) 0.0432(18) 0.0325(15) -0.0098(15) 0.0092(17) -0.0081(19)
O4' 0.0349(17) 0.078(2) 0.0220(13) -0.0005(14) -0.0021(13) -0.0039(19)

loop_
_atom_type_symbol
_atom_type_description
_atom_type_scat_dispersion_real
_atom_type_scat_dispersion_imag
_atom_type_scat_source
C C 0.0033 0.0000 'International Tables Vol C Tables 4.2.6.8 and 6.1.1.4'
H H 0.0000 0.0000 'International Tables Vol C Tables 4.2.6.8 and 6.1.1.4'
N N 0.0061 0.0000 'International Tables Vol C Tables 4.2.6.8 and 6.1.1.4'
O O 0.0106 0.0000 'International Tables Vol C Tables 4.2.6.8 and 6.1.1.4'
F F 0.0171 0.0000 'International Tables Vol C Tables 4.2.6.8 and 6.1.1.4'

loop_
_geom_angle_atom_site_label_1
_geom_angle_atom_site_label_2
_geom_angle_atom_site_label_3
_geom_angle
N3 C2 N1 129.9(4)
N3 C2 H2 115.0
N1 C2 H2 115.0
N3 C4 C5 126.9(3)
N3 C4 N9 127.1(3)
C5 C4 N9 106.0(3)
C4 C5 N7 111.2(3)
C4 C5 C6 118.0(4)
N7 C5 C6 130.8(4)
N6' C6 N1 120.5(3)
N6' C6 C5 123.0(4)
N1 C6 C5 116.6(3)
N7 C8 N9 113.6(3)
N7 C8 H8 123.2
N9 C8 H8 123.2
O4' C1' N9 108.8(3)
O4' C1' C2' 106.2(3)
N9 C1' C2' 115.2(3)
O4' C1' H1' 108.8
N9 C1' H1' 108.8
C2' C1' H1' 108.8
O2' C2' C1' 113.7(3)
O2' C2' C3' 117.0(3)
C1' C2' C3' 102.5(3)
O2' C2' H2' 107.7
C1' C2' H2' 107.7
C3' C2' H2' 107.7
O3' C3' C4' 112.8(4)
O3' C3' C2' 108.7(3)
C4' C3' C2' 99.9(3)
O3' C3' H3' 111.6
C4' C3' H3' 111.6
C2' C3' H3' 111.6
O4' C4' C5' 116.5(4)
O4' C4' C3' 109.7(3)
C5' C4' C3' 123.9(4)
O4' C4' C6' 115.5(4)
C5' C4' C6' 57.9(3)
C3' C4' C6' 124.9(3)
F2 C5' F1 108.0(5)
F2 C5' C6' 120.7(5)
F1 C5' C6' 120.9(5)
F2 C5' C4' 119.7(5)
F1 C5' C4' 119.3(4)
C6' C5' C4' 62.4(3)
C5' C6' C4' 59.6(3)
C5' C6' H6A' 117.8
C4' C6' H6A' 117.8
C5' C6' H6B' 117.8
C4' C6' H6B' 117.8
H6A' C6' H6B' 114.9
N1" C2" C3" 123.6(6)
N1" C2" H2" 118.2
C3" C2" H2" 118.2
C4" C3" C2" 118.9(7)
C4" C3" H3" 120.5
C2" C3" H3" 120.5
C5" C4" C3" 119.5(6)
C5" C4" H4" 120.2
C3" C4" H4" 120.2
C4" C5" C6" 118.8(6)
C4" C5" H5" 120.6
C6" C5" H5" 120.6
N1" C6" C5" 121.9(6)
N1" C6" H6" 119.1
C5" C6" H6" 119.1
C2 N1 C6 118.2(3)
C2 N3 C4 110.3(4)
C8 N7 C5 103.8(3)
C8 N9 C4 105.3(3)
C8 N9 C1' 127.4(3)
C4 N9 C1' 126.4(3)
C2" N1" C6" 117.3(5)
C6 N6' H6D' 120.0
C6 N6' H6C' 120.0
H6D' N6' H6C' 120.0
C2' O2' H2A' 110(4)
C3' O3' H3A' 102(4)
C4' O4' C1' 109.2(3)

loop_
_geom_bond_atom_site_label_1
_geom_bond_atom_site_label_2
_geom_bond_distance
C2 N3 1.318(5)
C2 N1 1.341(5)
C2 H2 0.9300
C4 N3 1.335(5)
C4 C5 1.361(5)
C4 N9 1.379(4)
C5 N7 1.376(5)
C5 C6 1.408(5)
C6 N6' 1.319(5)
C6 N1 1.347(5)
C8 N7 1.313(5)
C8 N9 1.364(5)
C8 H8 0.9300
C1' O4' 1.414(5)
C1' N9 1.437(4)
C1' C2' 1.526(5)
C1' H1' 0.9800
C2' O2' 1.394(5)
C2' C3' 1.537(5)
C2' H2' 0.9800
C3' O3' 1.401(5)
C3' C4' 1.485(6)
C3' H3' 0.9800
C4' O4' 1.396(4)
C4' C5' 1.470(7)
C4' C6' 1.510(6)
C5' F2 1.342(6)
C5' F1 1.341(6)
C5' C6' 1.444(7)
C6' H6A' 0.9700
C6' H6B' 0.9700
C2" N1" 1.300(7)
C2" C3" 1.361(8)
C2" H2" 0.9300
C3" C4" 1.337(10)
C3" H3" 0.9300
C4" C5" 1.338(9)
C4" H4" 0.9300
C5" C6" 1.384(8)
C5" H5" 0.9300
C6" N1" 1.327(6)
C6" H6" 0.9300
N6' H6D' 0.8600
N6' H6C' 0.8600
O2' H2A' 0.80(5)
O3' H3A' 0.78(5)

loop_
_geom_hbond_atom_site_label_D
_geom_hbond_atom_site_label_H
_geom_hbond_atom_site_label_A
_geom_hbond_distance_DH
_geom_hbond_distance_HA
_geom_hbond_distance_DA
_geom_hbond_angle_DHA
_geom_hbond_site_symmetry_A
N6' H6D' N1" 0.86 2.09 2.896(5) 156.7 4_466
N6' H6C' O3' 0.86 2.17 2.925(5) 146.1 3
O2' H2A' N7 0.80(5) 2.00(5) 2.801(5) 173(6) 3_545
O3' H3A' N1 0.78(5) 2.14(5) 2.907(5) 171(6) 2_564

loop_
_cod_related_entry_id
_cod_related_entry_database
_cod_related_entry_code
1 ChemSpider 21194219
